data_7002562
loop_
_publ_author_name
'Chen, Ming-Tsz'
'Chang, Ping-Jung'
'Huang, Chi-An'
'Peng, Kuo-Fu'
'Chen, Chi-Tien'

_publ_section_title
;
 Magnesium complexes containing bis-amido-oxazolinate ligands as
 efficient catalysts for ring opening polymerisation of l-lactide
;
_journal_issue 41
_journal_name_full 'Dalton Transactions'
_journal_page_first 9068
_journal_page_last 9074
_journal_paper_doi 10.1039/b907549f
_journal_year 2009
_chemical_formula_sum 'C36 H38 Mg N4 O4'
_chemical_formula_weight 615.01
_chemical_name_systematic
;
?
;
_space_group_IT_number 2
_symmetry_cell_setting triclinic
_symmetry_space_group_name_Hall '-P 1'
_symmetry_space_group_name_H-M 'P -1'
_atom_sites_solution_hydrogens geom
_atom_sites_solution_primary direct
_atom_sites_solution_secondary difmap
_audit_creation_method SHELXL-97
_cell_angle_alpha 102.274(2)
_cell_angle_beta 90.748(2)
_cell_angle_gamma 111.071(3)
_cell_formula_units_Z 4
_cell_length_a 12.5064(14)
_cell_length_b 14.8238(18)
_cell_length_c 19.413(2)
_cell_measurement_reflns_used 4093
_cell_measurement_temperature 297(2)
_cell_measurement_theta_max 23.663
_cell_measurement_theta_min 2.3295
_cell_volume 3265.8(6)
_computing_cell_refinement 'Bruker SMART'
_computing_data_collection 'Bruker SMART'
_computing_data_reduction 'Bruker SHELXTL'
_computing_molecular_graphics 'Bruker SHELXTL'
_computing_structure_refinement 'SHELXL-97 (Sheldrick, 1997)'
_computing_structure_solution 'SHELXS-97 (Sheldrick, 1990)'
_diffrn_ambient_temperature 297(2)
_diffrn_measured_fraction_theta_full 0.979
_diffrn_measured_fraction_theta_max 0.979
_diffrn_measurement_device_type 'CCD area detector'
_diffrn_measurement_method 'phi and omega scans'
_diffrn_radiation_monochromator graphite
_diffrn_radiation_source 'fine-focus sealed tube'
_diffrn_radiation_type MoK\a
_diffrn_radiation_wavelength 0.71073
_diffrn_reflns_av_R_equivalents 0.0339
_diffrn_reflns_av_sigmaI/netI 0.0765
_diffrn_reflns_limit_h_max 11
_diffrn_reflns_limit_h_min -15
_diffrn_reflns_limit_k_max 18
_diffrn_reflns_limit_k_min -12
_diffrn_reflns_limit_l_max 23
_diffrn_reflns_limit_l_min -23
_diffrn_reflns_number 18592
_diffrn_reflns_theta_full 26.06
_diffrn_reflns_theta_max 26.06
_diffrn_reflns_theta_min 1.64
_exptl_absorpt_coefficient_mu 0.099
_exptl_absorpt_correction_T_max 0.9941
_exptl_absorpt_correction_T_min 0.9804
_exptl_absorpt_correction_type multi-scan
_exptl_absorpt_process_details SADABS
_exptl_crystal_colour yellow
_exptl_crystal_density_diffrn 1.251
_exptl_crystal_density_method 'not measured'
_exptl_crystal_description parallelpiped
_exptl_crystal_F_000 1304
_exptl_crystal_size_max 0.20
_exptl_crystal_size_mid 0.12
_exptl_crystal_size_min 0.06
_refine_diff_density_max 0.321
_refine_diff_density_min -0.321
_refine_diff_density_rms 0.048
_refine_ls_extinction_method none
_refine_ls_goodness_of_fit_ref 1.005
_refine_ls_hydrogen_treatment constr
_refine_ls_matrix_type full
_refine_ls_number_parameters 811
_refine_ls_number_reflns 12658
_refine_ls_number_restraints 0
_refine_ls_restrained_S_all 1.005
_refine_ls_R_factor_all 0.1129
_refine_ls_R_factor_gt 0.0559
_refine_ls_shift/su_max 0.000
_refine_ls_shift/su_mean 0.000
_refine_ls_structure_factor_coef Fsqd
_refine_ls_weighting_details 'calc w=1/[\s^2^(Fo^2^)+(0.0600P)^2^+0.0000P] where P=(Fo^2^+2Fc^2^)/3'
_refine_ls_weighting_scheme calc
_refine_ls_wR_factor_gt 0.1275
_refine_ls_wR_factor_ref 0.1458
_reflns_number_gt 6735
_reflns_number_total 12658
_reflns_threshold_expression >2sigma(I)
_cod_data_source_file b907549f.txt
_cod_data_source_block compound_5
_cod_depositor_comments
;
The following automatic conversions were performed:
'_symmetry_cell_setting' value 'Triclinic' changed to 'triclinic'
according to '/home/saulius/struct/CIF-dictionaries/cif_core.dic'
dictionary named 'cif_core.dic' version 2.4.1 from 2010-06-29.

Automatic conversion script
Id: cif_fix_enum 1527 2010-12-29 10:47:43Z saulius 
;
_cod_original_cell_volume 3265.8(7)
_cod_original_sg_symbol_H-M P-1
_cod_database_code 7002562

loop_
_symmetry_equiv_pos_as_xyz
'x, y, z'
'-x, -y, -z'

loop_
_atom_site_label
_atom_site_type_symbol
_atom_site_fract_x
_atom_site_fract_y
_atom_site_fract_z
_atom_site_U_iso_or_equiv
_atom_site_adp_type
_atom_site_occupancy
_atom_site_symmetry_multiplicity
_atom_site_calc_flag
_atom_site_refinement_flags
_atom_site_disorder_assembly
_atom_site_disorder_group
Mg1 Mg 0.08521(7) 0.23197(7) 0.37837(4) 0.0366(2) Uani 1 1 d . . .
Mg2 Mg 0.38623(7) 0.77091(7) 0.12213(4) 0.0361(2) Uani 1 1 d . . .
O1 O -0.01706(19) 0.38385(17) 0.23975(12) 0.0633(6) Uani 1 1 d . . .
O2 O 0.20516(15) 0.16888(15) 0.41165(10) 0.0468(5) Uani 1 1 d . . .
O3 O -0.17356(17) -0.06381(15) 0.32610(11) 0.0608(6) Uani 1 1 d . . .
O4 O 0.18091(16) 0.36726(14) 0.45831(10) 0.0520(5) Uani 1 1 d . . .
O5 O 0.15227(17) 0.60503(17) 0.25171(12) 0.0658(7) Uani 1 1 d . . .
O6 O 0.56014(15) 0.83438(15) 0.09085(10) 0.0453(5) Uani 1 1 d . . .
O7 O 0.38242(18) 1.06643(15) 0.18245(11) 0.0597(6) Uani 1 1 d . . .
O8 O 0.35959(17) 0.63668(14) 0.04019(10) 0.0489(5) Uani 1 1 d . . .
N1 N 0.01390(18) 0.31547(17) 0.32692(12) 0.0404(6) Uani 1 1 d . . .
N2 N 0.22149(18) 0.27057(17) 0.31494(11) 0.0399(5) Uani 1 1 d . . .
N3 N -0.02833(18) 0.08180(16) 0.33171(11) 0.0394(5) Uani 1 1 d . . .
N4 N 0.00456(19) 0.21313(17) 0.47149(11) 0.0430(6) Uani 1 1 d . . .
N5 N 0.24368(18) 0.68610(16) 0.17104(12) 0.0402(5) Uani 1 1 d . . .
N6 N 0.48893(18) 0.72752(16) 0.18401(11) 0.0380(5) Uani 1 1 d . . .
N7 N 0.40256(18) 0.91985(16) 0.17287(11) 0.0381(5) Uani 1 1 d . . .
N8 N 0.32382(19) 0.79563(16) 0.03023(11) 0.0400(5) Uani 1 1 d . . .
C1 C 0.2164(2) 0.2862(2) 0.24778(15) 0.0411(7) Uani 1 1 d . . .
C2 C 0.2892(3) 0.2660(2) 0.19641(15) 0.0511(8) Uani 1 1 d . . .
H2A H 0.3441 0.2420 0.2090 0.061 Uiso 1 1 calc R . .
C3 C 0.2829(3) 0.2798(2) 0.12978(18) 0.0659(10) Uani 1 1 d . . .
H3A H 0.3333 0.2656 0.0983 0.079 Uiso 1 1 calc R . .
C4 C 0.2023(3) 0.3149(3) 0.10804(17) 0.0691(10) Uani 1 1 d . . .
H4A H 0.1993 0.3258 0.0627 0.083 Uiso 1 1 calc R . .
C5 C 0.1275(3) 0.3332(2) 0.15453(16) 0.0590(9) Uani 1 1 d . . .
H5A H 0.0724 0.3555 0.1400 0.071 Uiso 1 1 calc R . .
C6 C 0.1314(2) 0.3190(2) 0.22400(15) 0.0433(7) Uani 1 1 d . . .
C7 C 0.3246(2) 0.2718(2) 0.34492(15) 0.0419(7) Uani 1 1 d . . .
C8 C 0.3171(2) 0.2174(2) 0.39649(14) 0.0436(7) Uani 1 1 d . . .
C9 C 0.4128(3) 0.2130(3) 0.43006(16) 0.0563(8) Uani 1 1 d . . .
H9A H 0.4045 0.1747 0.4633 0.068 Uiso 1 1 calc R . .
C10 C 0.5214(3) 0.2668(3) 0.41335(18) 0.0680(10) Uani 1 1 d . . .
H10A H 0.5864 0.2633 0.4345 0.082 Uiso 1 1 calc R . .
C11 C 0.5328(3) 0.3250(3) 0.36580(18) 0.0629(10) Uani 1 1 d . . .
H11A H 0.6058 0.3619 0.3555 0.076 Uiso 1 1 calc R . .
C12 C 0.4359(2) 0.3293(2) 0.33272(16) 0.0523(8) Uani 1 1 d . . .
H12A H 0.4452 0.3712 0.3019 0.063 Uiso 1 1 calc R . .
C13 C 0.1869(3) 0.1024(3) 0.45800(18) 0.0636(9) Uani 1 1 d . . .
H13A H 0.2544 0.0869 0.4632 0.095 Uiso 1 1 calc R . .
H13B H 0.1223 0.0423 0.4384 0.095 Uiso 1 1 calc R . .
H13C H 0.1718 0.1334 0.5035 0.095 Uiso 1 1 calc R . .
C14 C 0.0437(2) 0.3376(2) 0.26767(16) 0.0441(7) Uani 1 1 d . . .
C15 C -0.0863(3) 0.4078(3) 0.2936(2) 0.0748(11) Uani 1 1 d . . .
H15A H -0.1643 0.3915 0.2735 0.090 Uiso 1 1 calc R . .
H15B H -0.0539 0.4780 0.3166 0.090 Uiso 1 1 calc R . .
C16 C -0.0852(3) 0.3455(2) 0.34537(18) 0.0564(8) Uani 1 1 d . . .
C17 C -0.0718(4) 0.3994(4) 0.4217(2) 0.1066(16) Uani 1 1 d . . .
H17A H -0.0034 0.4585 0.4306 0.160 Uiso 1 1 calc R . .
H17B H -0.0657 0.3570 0.4514 0.160 Uiso 1 1 calc R . .
H17C H -0.1376 0.4171 0.4317 0.160 Uiso 1 1 calc R . .
C18 C -0.1946(3) 0.2499(3) 0.3297(2) 0.0865(13) Uani 1 1 d . . .
H18A H -0.1931 0.2106 0.3629 0.130 Uiso 1 1 calc R . .
H18B H -0.1972 0.2123 0.2825 0.130 Uiso 1 1 calc R . .
H18C H -0.2615 0.2673 0.3340 0.130 Uiso 1 1 calc R . .
C19 C -0.1088(2) 0.1550(2) 0.47494(15) 0.0444(7) Uani 1 1 d . . .
C20 C -0.1758(3) 0.1826(3) 0.52852(17) 0.0621(9) Uani 1 1 d . . .
H20A H -0.1416 0.2408 0.5634 0.075 Uiso 1 1 calc R . .
C21 C -0.2901(3) 0.1247(3) 0.5298(2) 0.0779(12) Uani 1 1 d . . .
H21A H -0.3318 0.1455 0.5649 0.093 Uiso 1 1 calc R . .
C22 C -0.3436(3) 0.0365(3) 0.4799(2) 0.0756(11) Uani 1 1 d . . .
H22A H -0.4196 -0.0034 0.4824 0.091 Uiso 1 1 calc R . .
C23 C -0.2829(2) 0.0089(3) 0.42706(17) 0.0586(9) Uani 1 1 d . . .
H23A H -0.3190 -0.0498 0.3930 0.070 Uiso 1 1 calc R . .
C24 C -0.1672(2) 0.0670(2) 0.42265(15) 0.0439(7) Uani 1 1 d . . .
C25 C 0.0738(3) 0.2722(2) 0.53338(15) 0.0478(7) Uani 1 1 d . . .
C26 C 0.1706(3) 0.3546(2) 0.52683(15) 0.0482(7) Uani 1 1 d . . .
C27 C 0.2497(3) 0.4151(3) 0.58347(18) 0.0663(10) Uani 1 1 d . . .
H27A H 0.3127 0.4690 0.5771 0.080 Uiso 1 1 calc R . .
C28 C 0.2343(4) 0.3947(3) 0.65030(19) 0.0772(11) Uani 1 1 d . . .
H28A H 0.2856 0.4360 0.6892 0.093 Uiso 1 1 calc R . .
C29 C 0.1433(4) 0.3137(3) 0.65802(18) 0.0754(11) Uani 1 1 d . . .
H29A H 0.1341 0.2988 0.7023 0.090 Uiso 1 1 calc R . .
C30 C 0.0645(3) 0.2534(3) 0.60127(16) 0.0632(9) Uani 1 1 d . . .
H30A H 0.0034 0.1987 0.6083 0.076 Uiso 1 1 calc R . .
C31 C 0.2670(3) 0.4559(2) 0.44684(19) 0.0691(10) Uani 1 1 d . . .
H31A H 0.2949 0.5037 0.4912 0.104 Uiso 1 1 calc R . .
H31B H 0.2342 0.4829 0.4152 0.104 Uiso 1 1 calc R . .
H31C H 0.3296 0.4405 0.4264 0.104 Uiso 1 1 calc R . .
C32 C -0.1158(2) 0.0329(2) 0.36019(14) 0.0412(7) Uani 1 1 d . . .
C33 C -0.1120(3) -0.0846(3) 0.26692(18) 0.0711(10) Uani 1 1 d . . .
H33A H -0.1633 -0.1129 0.2235 0.085 Uiso 1 1 calc R . .
H33B H -0.0766 -0.1310 0.2736 0.085 Uiso 1 1 calc R . .
C34 C -0.0203(3) 0.0152(2) 0.26391(15) 0.0481(8) Uani 1 1 d . . .
C35 C 0.0985(3) 0.0099(3) 0.26059(19) 0.0737(11) Uani 1 1 d . . .
H35A H 0.1539 0.0738 0.2587 0.111 Uiso 1 1 calc R . .
H35B H 0.0985 -0.0386 0.2190 0.111 Uiso 1 1 calc R . .
H35C H 0.1181 -0.0089 0.3019 0.111 Uiso 1 1 calc R . .
C36 C -0.0496(3) 0.0526(3) 0.20206(16) 0.0731(10) Uani 1 1 d . . .
H36A H 0.0093 0.1155 0.2015 0.110 Uiso 1 1 calc R . .
H36B H -0.1222 0.0606 0.2070 0.110 Uiso 1 1 calc R . .
H36C H -0.0545 0.0056 0.1586 0.110 Uiso 1 1 calc R . .
C37 C 0.4699(2) 0.7076(2) 0.24993(14) 0.0392(7) Uani 1 1 d . . .
C38 C 0.5606(3) 0.7279(2) 0.30256(15) 0.0479(7) Uani 1 1 d . . .
H38A H 0.6362 0.7549 0.2918 0.058 Uiso 1 1 calc R . .
C39 C 0.5417(3) 0.7098(2) 0.36797(16) 0.0603(9) Uani 1 1 d . . .
H39A H 0.6042 0.7248 0.4007 0.072 Uiso 1 1 calc R . .
C40 C 0.4311(3) 0.6692(3) 0.38662(17) 0.0719(11) Uani 1 1 d . . .
H40A H 0.4186 0.6544 0.4307 0.086 Uiso 1 1 calc R . .
C41 C 0.3407(3) 0.6515(3) 0.33887(16) 0.0595(9) Uani 1 1 d . . .
H41A H 0.2661 0.6257 0.3515 0.071 Uiso 1 1 calc R . .
C42 C 0.3565(2) 0.6709(2) 0.27156(15) 0.0432(7) Uani 1 1 d . . .
C43 C 0.5910(2) 0.7278(2) 0.15565(14) 0.0392(7) Uani 1 1 d . . .
C44 C 0.6312(2) 0.7858(2) 0.10533(14) 0.0400(7) Uani 1 1 d . . .
C45 C 0.7303(2) 0.7919(2) 0.07362(15) 0.0523(8) Uani 1 1 d . . .
H45A H 0.7553 0.8326 0.0420 0.063 Uiso 1 1 calc R . .
C46 C 0.7933(3) 0.7367(3) 0.08912(16) 0.0608(9) Uani 1 1 d . . .
H46A H 0.8616 0.7415 0.0690 0.073 Uiso 1 1 calc R . .
C47 C 0.7530(3) 0.6750(2) 0.13456(17) 0.0564(9) Uani 1 1 d . . .
H47A H 0.7933 0.6362 0.1437 0.068 Uiso 1 1 calc R . .
C48 C 0.6538(2) 0.6697(2) 0.16684(15) 0.0471(7) Uani 1 1 d . . .
H48A H 0.6280 0.6265 0.1967 0.057 Uiso 1 1 calc R . .
C49 C 0.5991(3) 0.9034(3) 0.04654(17) 0.0602(9) Uani 1 1 d . . .
H49A H 0.6797 0.9184 0.0419 0.090 Uiso 1 1 calc R . .
H49B H 0.5871 0.9634 0.0674 0.090 Uiso 1 1 calc R . .
H49C H 0.5568 0.8746 0.0006 0.090 Uiso 1 1 calc R . .
C50 C 0.2528(2) 0.6556(2) 0.22697(15) 0.0426(7) Uani 1 1 d . . .
C51 C 0.0615(3) 0.5924(3) 0.20026(19) 0.0669(10) Uani 1 1 d . . .
H51A H 0.0015 0.6110 0.2232 0.080 Uiso 1 1 calc R . .
H51B H 0.0278 0.5238 0.1737 0.080 Uiso 1 1 calc R . .
C52 C 0.1174(2) 0.6601(2) 0.15190(17) 0.0515(8) Uani 1 1 d . . .
C53 C 0.0828(3) 0.6100(3) 0.07470(19) 0.0889(13) Uani 1 1 d . . .
H53A H 0.0987 0.5500 0.0642 0.133 Uiso 1 1 calc R . .
H53B H 0.1258 0.6538 0.0464 0.133 Uiso 1 1 calc R . .
H53C H 0.0020 0.5941 0.0642 0.133 Uiso 1 1 calc R . .
C54 C 0.0941(3) 0.7561(3) 0.1711(2) 0.0751(11) Uani 1 1 d . . .
H54A H 0.1304 0.7980 0.1399 0.113 Uiso 1 1 calc R . .
H54B H 0.1247 0.7900 0.2191 0.113 Uiso 1 1 calc R . .
H54C H 0.0126 0.7408 0.1663 0.113 Uiso 1 1 calc R . .
C55 C 0.2618(2) 0.8550(2) 0.02689(14) 0.0399(7) Uani 1 1 d . . .
C56 C 0.1725(3) 0.8320(2) -0.02764(16) 0.0554(8) Uani 1 1 d . . .
H56A H 0.1570 0.7756 -0.0640 0.067 Uiso 1 1 calc R . .
C57 C 0.1083(3) 0.8901(3) -0.02850(19) 0.0645(10) Uani 1 1 d . . .
H57A H 0.0494 0.8711 -0.0645 0.077 Uiso 1 1 calc R . .
C58 C 0.1297(3) 0.9765(3) 0.02330(19) 0.0638(9) Uani 1 1 d . . .
H58A H 0.0887 1.0173 0.0212 0.077 Uiso 1 1 calc R . .
C59 C 0.2129(2) 1.0000(2) 0.07765(17) 0.0507(8) Uani 1 1 d . . .
H59A H 0.2268 1.0572 0.1131 0.061 Uiso 1 1 calc R . .
C60 C 0.2780(2) 0.9415(2) 0.08198(15) 0.0403(7) Uani 1 1 d . . .
C61 C 0.3419(2) 0.7387(2) -0.03240(15) 0.0452(7) Uani 1 1 d . . .
C62 C 0.3645(2) 0.6536(2) -0.02753(15) 0.0454(7) Uani 1 1 d . . .
C63 C 0.3898(3) 0.5942(2) -0.08450(17) 0.0611(9) Uani 1 1 d . . .
H63A H 0.4025 0.5379 -0.0792 0.073 Uiso 1 1 calc R . .
C64 C 0.3964(3) 0.6189(3) -0.14999(18) 0.0754(11) Uani 1 1 d . . .
H64A H 0.4126 0.5789 -0.1891 0.090 Uiso 1 1 calc R . .
C65 C 0.3788(3) 0.7029(3) -0.15587(17) 0.0714(10) Uani 1 1 d . . .
H65A H 0.3847 0.7205 -0.1993 0.086 Uiso 1 1 calc R . .
C66 C 0.3523(3) 0.7622(2) -0.09885(15) 0.0608(9) Uani 1 1 d . . .
H66A H 0.3412 0.8189 -0.1047 0.073 Uiso 1 1 calc R . .
C67 C 0.3645(3) 0.5447(2) 0.04920(18) 0.0715(10) Uani 1 1 d . . .
H67A H 0.3492 0.4987 0.0039 0.107 Uiso 1 1 calc R . .
H67B H 0.3078 0.5175 0.0797 0.107 Uiso 1 1 calc R . .
H67C H 0.4397 0.5564 0.0700 0.107 Uiso 1 1 calc R . .
C68 C 0.3578(2) 0.9710(2) 0.14558(14) 0.0387(6) Uani 1 1 d . . .
C69 C 0.4592(3) 1.0824(2) 0.24288(18) 0.0719(10) Uani 1 1 d . . .
H69A H 0.4293 1.1058 0.2861 0.086 Uiso 1 1 calc R . .
H69B H 0.5343 1.1315 0.2400 0.086 Uiso 1 1 calc R . .
C70 C 0.4681(2) 0.9826(2) 0.24205(14) 0.0456(7) Uani 1 1 d . . .
C71 C 0.5922(3) 0.9900(3) 0.24371(18) 0.0726(11) Uani 1 1 d . . .
H71A H 0.5950 0.9260 0.2432 0.109 Uiso 1 1 calc R . .
H71B H 0.6351 1.0368 0.2860 0.109 Uiso 1 1 calc R . .
H71C H 0.6252 1.0119 0.2030 0.109 Uiso 1 1 calc R . .
C72 C 0.4090(3) 0.9397(3) 0.30191(16) 0.0718(10) Uani 1 1 d . . .
H72A H 0.3308 0.9360 0.2995 0.108 Uiso 1 1 calc R . .
H72B H 0.4490 0.9815 0.3465 0.108 Uiso 1 1 calc R . .
H72C H 0.4099 0.8742 0.2976 0.108 Uiso 1 1 calc R . .

loop_
_atom_site_aniso_label
_atom_site_aniso_U_11
_atom_site_aniso_U_22
_atom_site_aniso_U_33
_atom_site_aniso_U_23
_atom_site_aniso_U_13
_atom_site_aniso_U_12
Mg1 0.0384(5) 0.0347(5) 0.0366(5) 0.0100(4) 0.0060(4) 0.0124(4)
Mg2 0.0406(5) 0.0343(5) 0.0367(5) 0.0101(4) 0.0022(4) 0.0166(4)
O1 0.0756(15) 0.0651(15) 0.0722(15) 0.0368(13) 0.0160(12) 0.0409(13)
O2 0.0432(11) 0.0537(13) 0.0512(12) 0.0246(10) 0.0074(9) 0.0200(10)
O3 0.0606(14) 0.0413(13) 0.0619(14) 0.0098(11) 0.0076(11) -0.0014(11)
O4 0.0598(13) 0.0358(12) 0.0494(12) 0.0064(10) 0.0064(10) 0.0066(10)
O5 0.0464(13) 0.0755(17) 0.0762(15) 0.0452(13) 0.0099(11) 0.0079(12)
O6 0.0436(11) 0.0527(13) 0.0482(11) 0.0232(10) 0.0107(9) 0.0214(10)
O7 0.0810(15) 0.0380(13) 0.0618(14) 0.0021(11) -0.0112(12) 0.0300(11)
O8 0.0713(13) 0.0361(12) 0.0439(11) 0.0078(9) 0.0037(10) 0.0264(10)
N1 0.0408(13) 0.0380(14) 0.0454(14) 0.0125(11) 0.0073(11) 0.0165(11)
N2 0.0420(13) 0.0385(14) 0.0427(13) 0.0136(11) 0.0103(11) 0.0166(11)
N3 0.0411(13) 0.0346(13) 0.0413(13) 0.0112(11) 0.0077(10) 0.0113(11)
N4 0.0465(14) 0.0444(15) 0.0361(13) 0.0092(11) 0.0058(11) 0.0144(12)
N5 0.0390(13) 0.0345(13) 0.0481(14) 0.0108(11) 0.0024(11) 0.0143(11)
N6 0.0390(13) 0.0396(14) 0.0386(13) 0.0124(11) 0.0042(10) 0.0166(11)
N7 0.0419(13) 0.0342(13) 0.0382(13) 0.0078(11) -0.0022(10) 0.0147(11)
N8 0.0500(14) 0.0364(14) 0.0358(12) 0.0070(11) -0.0007(10) 0.0193(12)
C1 0.0464(17) 0.0282(15) 0.0453(17) 0.0080(13) 0.0105(14) 0.0100(13)
C2 0.0570(19) 0.0456(19) 0.0503(18) 0.0111(15) 0.0177(15) 0.0182(16)
C3 0.085(3) 0.053(2) 0.055(2) 0.0101(17) 0.0272(19) 0.021(2)
C4 0.111(3) 0.060(2) 0.0426(19) 0.0210(17) 0.019(2) 0.033(2)
C5 0.082(2) 0.053(2) 0.0479(19) 0.0192(16) 0.0088(17) 0.0284(18)
C6 0.0532(18) 0.0328(16) 0.0444(17) 0.0125(13) 0.0108(14) 0.0143(14)
C7 0.0377(16) 0.0374(17) 0.0460(17) 0.0004(14) 0.0060(13) 0.0137(13)
C8 0.0395(17) 0.0475(19) 0.0401(16) 0.0005(14) 0.0024(13) 0.0173(14)
C9 0.0487(19) 0.076(2) 0.0443(18) 0.0081(17) -0.0021(15) 0.0275(18)
C10 0.047(2) 0.092(3) 0.054(2) -0.009(2) -0.0097(16) 0.029(2)
C11 0.0393(18) 0.064(2) 0.064(2) -0.0119(19) 0.0032(16) 0.0102(16)
C12 0.0460(18) 0.0448(19) 0.061(2) 0.0030(15) 0.0128(15) 0.0154(15)
C13 0.067(2) 0.066(2) 0.070(2) 0.0361(19) 0.0045(18) 0.0260(18)
C14 0.0463(17) 0.0359(17) 0.0545(18) 0.0160(15) 0.0030(14) 0.0173(14)
C15 0.080(3) 0.079(3) 0.096(3) 0.044(2) 0.026(2) 0.051(2)
C16 0.061(2) 0.059(2) 0.069(2) 0.0267(18) 0.0194(17) 0.0380(18)
C17 0.150(4) 0.137(4) 0.083(3) 0.017(3) 0.029(3) 0.116(4)
C18 0.055(2) 0.088(3) 0.139(4) 0.054(3) 0.024(2) 0.036(2)
C19 0.0501(18) 0.052(2) 0.0432(16) 0.0235(15) 0.0156(14) 0.0255(16)
C20 0.067(2) 0.077(3) 0.057(2) 0.0294(19) 0.0277(17) 0.036(2)
C21 0.074(3) 0.107(4) 0.085(3) 0.049(3) 0.048(2) 0.055(3)
C22 0.048(2) 0.097(3) 0.093(3) 0.043(3) 0.024(2) 0.027(2)
C23 0.0407(18) 0.073(2) 0.066(2) 0.0344(19) 0.0104(16) 0.0149(17)
C24 0.0408(16) 0.0493(19) 0.0476(17) 0.0244(15) 0.0091(13) 0.0162(14)
C25 0.0584(19) 0.0443(19) 0.0428(17) 0.0050(14) 0.0068(15) 0.0245(16)
C26 0.061(2) 0.0388(18) 0.0444(17) 0.0022(14) 0.0026(15) 0.0226(16)
C27 0.074(2) 0.049(2) 0.068(2) -0.0018(18) -0.0124(19) 0.0230(18)
C28 0.105(3) 0.071(3) 0.053(2) -0.007(2) -0.025(2) 0.043(3)
C29 0.109(3) 0.079(3) 0.044(2) 0.009(2) -0.006(2) 0.046(3)
C30 0.089(2) 0.063(2) 0.0416(18) 0.0129(17) 0.0058(18) 0.034(2)
C31 0.072(2) 0.040(2) 0.081(2) 0.0114(18) 0.0168(19) 0.0041(17)
C32 0.0393(16) 0.0367(17) 0.0449(16) 0.0137(14) -0.0025(13) 0.0088(14)
C33 0.083(3) 0.047(2) 0.062(2) 0.0054(17) 0.0157(19) 0.0030(18)
C34 0.0603(19) 0.0339(17) 0.0416(17) 0.0033(14) 0.0048(14) 0.0105(15)
C35 0.079(3) 0.063(2) 0.074(2) -0.0066(19) 0.012(2) 0.033(2)
C36 0.109(3) 0.056(2) 0.0458(19) 0.0081(17) -0.0010(19) 0.022(2)
C37 0.0458(16) 0.0305(16) 0.0415(16) 0.0090(13) 0.0010(13) 0.0141(13)
C38 0.0504(18) 0.0459(19) 0.0444(17) 0.0112(14) -0.0030(14) 0.0141(15)
C39 0.067(2) 0.061(2) 0.0459(18) 0.0131(17) -0.0099(16) 0.0160(18)
C40 0.084(3) 0.079(3) 0.0462(19) 0.0303(19) 0.0009(19) 0.014(2)
C41 0.057(2) 0.068(2) 0.0491(19) 0.0255(17) 0.0086(16) 0.0113(17)
C42 0.0477(17) 0.0378(17) 0.0448(16) 0.0160(14) 0.0045(13) 0.0130(14)
C43 0.0387(16) 0.0384(17) 0.0385(15) 0.0017(13) -0.0016(12) 0.0164(13)
C44 0.0404(16) 0.0440(18) 0.0358(15) 0.0048(13) 0.0021(13) 0.0185(14)
C45 0.0467(18) 0.072(2) 0.0419(17) 0.0125(16) 0.0094(14) 0.0262(17)
C46 0.0481(19) 0.090(3) 0.0468(19) 0.0038(19) 0.0045(15) 0.035(2)
C47 0.0519(19) 0.062(2) 0.058(2) -0.0026(17) -0.0079(16) 0.0340(17)
C48 0.0483(18) 0.0465(19) 0.0484(17) 0.0061(15) -0.0047(14) 0.0227(15)
C49 0.062(2) 0.065(2) 0.065(2) 0.0361(19) 0.0166(17) 0.0241(18)
C50 0.0436(17) 0.0346(16) 0.0474(17) 0.0125(14) 0.0089(14) 0.0102(13)
C51 0.0407(18) 0.067(2) 0.096(3) 0.039(2) 0.0022(18) 0.0119(17)
C52 0.0348(16) 0.049(2) 0.068(2) 0.0216(17) 0.0020(14) 0.0072(14)
C53 0.054(2) 0.102(3) 0.079(3) 0.010(2) -0.0172(19) 0.000(2)
C54 0.0455(19) 0.068(3) 0.128(3) 0.042(2) 0.015(2) 0.0285(18)
C55 0.0404(16) 0.0390(17) 0.0422(16) 0.0147(14) 0.0006(13) 0.0142(14)
C56 0.0561(19) 0.054(2) 0.0543(19) 0.0157(16) -0.0110(15) 0.0175(17)
C57 0.052(2) 0.073(3) 0.076(2) 0.031(2) -0.0113(17) 0.0235(19)
C58 0.053(2) 0.069(3) 0.085(3) 0.031(2) -0.0008(19) 0.0339(19)
C59 0.0518(18) 0.0461(19) 0.063(2) 0.0188(16) 0.0087(16) 0.0244(16)
C60 0.0399(15) 0.0387(17) 0.0481(17) 0.0154(14) 0.0058(13) 0.0184(13)
C61 0.0496(17) 0.0444(18) 0.0385(16) 0.0075(14) -0.0007(13) 0.0153(15)
C62 0.0532(18) 0.0387(18) 0.0410(16) 0.0055(14) 0.0042(14) 0.0153(15)
C63 0.076(2) 0.047(2) 0.058(2) 0.0016(17) 0.0072(18) 0.0264(18)
C64 0.099(3) 0.067(3) 0.051(2) -0.0020(19) 0.017(2) 0.029(2)
C65 0.097(3) 0.069(3) 0.0413(19) 0.0116(18) 0.0144(18) 0.024(2)
C66 0.086(2) 0.050(2) 0.0427(18) 0.0130(16) 0.0035(17) 0.0205(18)
C67 0.113(3) 0.043(2) 0.067(2) 0.0144(18) 0.003(2) 0.039(2)
C68 0.0470(16) 0.0291(16) 0.0412(15) 0.0067(13) 0.0070(13) 0.0161(13)
C69 0.103(3) 0.046(2) 0.063(2) 0.0007(18) -0.022(2) 0.031(2)
C70 0.0559(19) 0.0360(17) 0.0417(16) 0.0020(14) -0.0031(14) 0.0174(14)
C71 0.058(2) 0.072(3) 0.068(2) -0.0081(19) -0.0198(17) 0.0158(19)
C72 0.102(3) 0.059(2) 0.0421(18) 0.0070(17) 0.0083(18) 0.018(2)

loop_
_atom_type_symbol
_atom_type_description
_atom_type_scat_dispersion_real
_atom_type_scat_dispersion_imag
_atom_type_scat_source
C C 0.0033 0.0016 'International Tables Vol C Tables 4.2.6.8 and 6.1.1.4'
H H 0.0000 0.0000 'International Tables Vol C Tables 4.2.6.8 and 6.1.1.4'
N N 0.0061 0.0033 'International Tables Vol C Tables 4.2.6.8 and 6.1.1.4'
O O 0.0106 0.0060 'International Tables Vol C Tables 4.2.6.8 and 6.1.1.4'
Mg Mg 0.0486 0.0363 'International Tables Vol C Tables 4.2.6.8 and 6.1.1.4'

loop_
_geom_angle_atom_site_label_1
_geom_angle_atom_site_label_2
_geom_angle_atom_site_label_3
_geom_angle
_geom_angle_site_symmetry_1
_geom_angle_site_symmetry_3
_geom_angle_publ_flag
N2 Mg1 N4 157.47(10) . . ?
N2 Mg1 N1 86.23(9) . . ?
N4 Mg1 N1 108.30(10) . . ?
N2 Mg1 N3 108.03(9) . . ?
N4 Mg1 N3 86.33(9) . . ?
N1 Mg1 N3 101.59(9) . . ?
N2 Mg1 O4 88.47(8) . . ?
N4 Mg1 O4 74.86(8) . . ?
N1 Mg1 O4 89.68(9) . . ?
N3 Mg1 O4 160.41(9) . . ?
N2 Mg1 O2 75.14(8) . . ?
N4 Mg1 O2 88.77(9) . . ?
N1 Mg1 O2 161.17(9) . . ?
N3 Mg1 O2 87.01(9) . . ?
O4 Mg1 O2 87.17(8) . . ?
N8 Mg2 N6 156.79(10) . . ?
N8 Mg2 N5 109.05(9) . . ?
N6 Mg2 N5 86.29(9) . . ?
N8 Mg2 N7 86.68(9) . . ?
N6 Mg2 N7 108.03(9) . . ?
N5 Mg2 N7 100.73(9) . . ?
N8 Mg2 O8 74.76(8) . . ?
N6 Mg2 O8 88.68(9) . . ?
N5 Mg2 O8 88.75(8) . . ?
N7 Mg2 O8 161.14(9) . . ?
N8 Mg2 O6 88.04(8) . . ?
N6 Mg2 O6 75.08(8) . . ?
N5 Mg2 O6 161.20(9) . . ?
N7 Mg2 O6 87.69(8) . . ?
O8 Mg2 O6 88.30(8) . . ?
C14 O1 C15 105.9(2) . . ?
C8 O2 C13 118.6(2) . . ?
C8 O2 Mg1 112.30(17) . . ?
C13 O2 Mg1 127.65(17) . . ?
C32 O3 C33 106.9(2) . . ?
C26 O4 C31 118.6(2) . . ?
C26 O4 Mg1 113.09(17) . . ?
C31 O4 Mg1 126.98(18) . . ?
C50 O5 C51 106.3(2) . . ?
C44 O6 C49 117.9(2) . . ?
C44 O6 Mg2 113.21(16) . . ?
C49 O6 Mg2 127.61(17) . . ?
C68 O7 C69 106.5(2) . . ?
C62 O8 C67 118.0(2) . . ?
C62 O8 Mg2 112.72(16) . . ?
C67 O8 Mg2 127.61(18) . . ?
C14 N1 C16 107.6(2) . . ?
C14 N1 Mg1 123.5(2) . . ?
C16 N1 Mg1 128.37(17) . . ?
C1 N2 C7 119.3(2) . . ?
C1 N2 Mg1 127.27(18) . . ?
C7 N2 Mg1 113.17(17) . . ?
C32 N3 C34 107.9(2) . . ?
C32 N3 Mg1 123.93(19) . . ?
C34 N3 Mg1 128.14(16) . . ?
C19 N4 C25 119.9(2) . . ?
C19 N4 Mg1 126.00(18) . . ?
C25 N4 Mg1 113.93(18) . . ?
C50 N5 C52 107.3(2) . . ?
C50 N5 Mg2 124.68(18) . . ?
C52 N5 Mg2 127.72(18) . . ?
C37 N6 C43 119.0(2) . . ?
C37 N6 Mg2 126.92(18) . . ?
C43 N6 Mg2 113.83(16) . . ?
C68 N7 C70 108.2(2) . . ?
C68 N7 Mg2 123.63(18) . . ?
C70 N7 Mg2 128.12(17) . . ?
C55 N8 C61 119.3(2) . . ?
C55 N8 Mg2 126.53(18) . . ?
C61 N8 Mg2 113.94(18) . . ?
N2 C1 C2 123.4(3) . . ?
N2 C1 C6 121.3(2) . . ?
C2 C1 C6 115.2(3) . . ?
C3 C2 C1 123.4(3) . . ?
C3 C2 H2A 118.3 . . ?
C1 C2 H2A 118.3 . . ?
C2 C3 C4 120.8(3) . . ?
C2 C3 H3A 119.6 . . ?
C4 C3 H3A 119.6 . . ?
C5 C4 C3 118.6(3) . . ?
C5 C4 H4A 120.7 . . ?
C3 C4 H4A 120.7 . . ?
C4 C5 C6 121.9(3) . . ?
C4 C5 H5A 119.0 . . ?
C6 C5 H5A 119.0 . . ?
C5 C6 C1 120.0(3) . . ?
C5 C6 C14 116.5(3) . . ?
C1 C6 C14 123.5(2) . . ?
C8 C7 N2 117.4(2) . . ?
C8 C7 C12 116.2(3) . . ?
N2 C7 C12 126.1(3) . . ?
C9 C8 O2 123.0(3) . . ?
C9 C8 C7 122.8(3) . . ?
O2 C8 C7 114.2(2) . . ?
C8 C9 C10 118.9(3) . . ?
C8 C9 H9A 120.5 . . ?
C10 C9 H9A 120.5 . . ?
C11 C10 C9 120.1(3) . . ?
C11 C10 H10A 120.0 . . ?
C9 C10 H10A 120.0 . . ?
C10 C11 C12 120.4(3) . . ?
C10 C11 H11A 119.8 . . ?
C12 C11 H11A 119.8 . . ?
C11 C12 C7 121.3(3) . . ?
C11 C12 H12A 119.3 . . ?
C7 C12 H12A 119.3 . . ?
O2 C13 H13A 109.5 . . ?
O2 C13 H13B 109.5 . . ?
H13A C13 H13B 109.5 . . ?
O2 C13 H13C 109.5 . . ?
H13A C13 H13C 109.5 . . ?
H13B C13 H13C 109.5 . . ?
N1 C14 O1 115.7(3) . . ?
N1 C14 C6 130.2(3) . . ?
O1 C14 C6 114.1(2) . . ?
O1 C15 C16 105.1(3) . . ?
O1 C15 H15A 110.7 . . ?
C16 C15 H15A 110.7 . . ?
O1 C15 H15B 110.7 . . ?
C16 C15 H15B 110.7 . . ?
H15A C15 H15B 108.8 . . ?
N1 C16 C17 111.8(3) . . ?
N1 C16 C15 102.7(2) . . ?
C17 C16 C15 114.1(3) . . ?
N1 C16 C18 107.3(3) . . ?
C17 C16 C18 110.4(3) . . ?
C15 C16 C18 110.1(3) . . ?
C16 C17 H17A 109.5 . . ?
C16 C17 H17B 109.5 . . ?
H17A C17 H17B 109.5 . . ?
C16 C17 H17C 109.5 . . ?
H17A C17 H17C 109.5 . . ?
H17B C17 H17C 109.5 . . ?
C16 C18 H18A 109.5 . . ?
C16 C18 H18B 109.5 . . ?
H18A C18 H18B 109.5 . . ?
C16 C18 H18C 109.5 . . ?
H18A C18 H18C 109.5 . . ?
H18B C18 H18C 109.5 . . ?
N4 C19 C24 121.3(2) . . ?
N4 C19 C20 122.5(3) . . ?
C24 C19 C20 116.1(3) . . ?
C21 C20 C19 121.6(4) . . ?
C21 C20 H20A 119.2 . . ?
C19 C20 H20A 119.2 . . ?
C20 C21 C22 121.1(3) . . ?
C20 C21 H21A 119.4 . . ?
C22 C21 H21A 119.4 . . ?
C23 C22 C21 118.9(3) . . ?
C23 C22 H22A 120.6 . . ?
C21 C22 H22A 120.6 . . ?
C22 C23 C24 121.8(3) . . ?
C22 C23 H23A 119.1 . . ?
C24 C23 H23A 119.1 . . ?
C23 C24 C19 120.4(3) . . ?
C23 C24 C32 116.0(3) . . ?
C19 C24 C32 123.5(2) . . ?
N4 C25 C30 127.0(3) . . ?
N4 C25 C26 117.3(3) . . ?
C30 C25 C26 115.4(3) . . ?
C27 C26 O4 123.3(3) . . ?
C27 C26 C25 122.8(3) . . ?
O4 C26 C25 113.9(3) . . ?
C26 C27 C28 119.4(3) . . ?
C26 C27 H27A 120.3 . . ?
C28 C27 H27A 120.3 . . ?
C29 C28 C27 119.3(3) . . ?
C29 C28 H28A 120.3 . . ?
C27 C28 H28A 120.3 . . ?
C28 C29 C30 121.1(3) . . ?
C28 C29 H29A 119.5 . . ?
C30 C29 H29A 119.5 . . ?
C29 C30 C25 122.0(3) . . ?
C29 C30 H30A 119.0 . . ?
C25 C30 H30A 119.0 . . ?
O4 C31 H31A 109.5 . . ?
O4 C31 H31B 109.5 . . ?
H31A C31 H31B 109.5 . . ?
O4 C31 H31C 109.5 . . ?
H31A C31 H31C 109.5 . . ?
H31B C31 H31C 109.5 . . ?
N3 C32 O3 116.3(3) . . ?
N3 C32 C24 129.4(3) . . ?
O3 C32 C24 114.2(2) . . ?
O3 C33 C34 105.6(2) . . ?
O3 C33 H33A 110.6 . . ?
C34 C33 H33A 110.6 . . ?
O3 C33 H33B 110.6 . . ?
C34 C33 H33B 110.6 . . ?
H33A C33 H33B 108.8 . . ?
N3 C34 C35 111.5(2) . . ?
N3 C34 C36 109.1(2) . . ?
C35 C34 C36 110.5(3) . . ?
N3 C34 C33 102.5(2) . . ?
C35 C34 C33 111.7(3) . . ?
C36 C34 C33 111.3(3) . . ?
C34 C35 H35A 109.5 . . ?
C34 C35 H35B 109.5 . . ?
H35A C35 H35B 109.5 . . ?
C34 C35 H35C 109.5 . . ?
H35A C35 H35C 109.5 . . ?
H35B C35 H35C 109.5 . . ?
C34 C36 H36A 109.5 . . ?
C34 C36 H36B 109.5 . . ?
H36A C36 H36B 109.5 . . ?
C34 C36 H36C 109.5 . . ?
H36A C36 H36C 109.5 . . ?
H36B C36 H36C 109.5 . . ?
N6 C37 C38 122.8(2) . . ?
N6 C37 C42 121.8(2) . . ?
C38 C37 C42 115.2(2) . . ?
C39 C38 C37 122.8(3) . . ?
C39 C38 H38A 118.6 . . ?
C37 C38 H38A 118.6 . . ?
C38 C39 C40 121.0(3) . . ?
C38 C39 H39A 119.5 . . ?
C40 C39 H39A 119.5 . . ?
C41 C40 C39 118.5(3) . . ?
C41 C40 H40A 120.7 . . ?
C39 C40 H40A 120.7 . . ?
C40 C41 C42 122.1(3) . . ?
C40 C41 H41A 118.9 . . ?
C42 C41 H41A 118.9 . . ?
C41 C42 C37 120.1(3) . . ?
C41 C42 C50 116.9(3) . . ?
C37 C42 C50 122.9(2) . . ?
N6 C43 C48 126.8(3) . . ?
N6 C43 C44 117.4(2) . . ?
C48 C43 C44 115.5(3) . . ?
C45 C44 O6 123.7(3) . . ?
C45 C44 C43 122.8(3) . . ?
O6 C44 C43 113.5(2) . . ?
C44 C45 C46 119.6(3) . . ?
C44 C45 H45A 120.2 . . ?
C46 C45 H45A 120.2 . . ?
C47 C46 C45 119.1(3) . . ?
C47 C46 H46A 120.4 . . ?
C45 C46 H46A 120.4 . . ?
C46 C47 C48 121.1(3) . . ?
C46 C47 H47A 119.5 . . ?
C48 C47 H47A 119.5 . . ?
C47 C48 C43 121.7(3) . . ?
C47 C48 H48A 119.2 . . ?
C43 C48 H48A 119.2 . . ?
O6 C49 H49A 109.5 . . ?
O6 C49 H49B 109.5 . . ?
H49A C49 H49B 109.5 . . ?
O6 C49 H49C 109.5 . . ?
H49A C49 H49C 109.5 . . ?
H49B C49 H49C 109.5 . . ?
N5 C50 O5 116.4(2) . . ?
N5 C50 C42 129.6(2) . . ?
O5 C50 C42 113.9(2) . . ?
O5 C51 C52 105.6(2) . . ?
O5 C51 H51A 110.6 . . ?
C52 C51 H51A 110.6 . . ?
O5 C51 H51B 110.6 . . ?
C52 C51 H51B 110.6 . . ?
H51A C51 H51B 108.8 . . ?
C53 C52 N5 111.5(3) . . ?
C53 C52 C51 112.8(3) . . ?
N5 C52 C51 102.4(2) . . ?
C53 C52 C54 111.4(3) . . ?
N5 C52 C54 107.5(2) . . ?
C51 C52 C54 110.8(3) . . ?
C52 C53 H53A 109.5 . . ?
C52 C53 H53B 109.5 . . ?
H53A C53 H53B 109.5 . . ?
C52 C53 H53C 109.5 . . ?
H53A C53 H53C 109.5 . . ?
H53B C53 H53C 109.5 . . ?
C52 C54 H54A 109.5 . . ?
C52 C54 H54B 109.5 . . ?
H54A C54 H54B 109.5 . . ?
C52 C54 H54C 109.5 . . ?
H54A C54 H54C 109.5 . . ?
H54B C54 H54C 109.5 . . ?
N8 C55 C56 123.3(3) . . ?
N8 C55 C60 121.2(2) . . ?
C56 C55 C60 115.3(3) . . ?
C57 C56 C55 122.4(3) . . ?
C57 C56 H56A 118.8 . . ?
C55 C56 H56A 118.8 . . ?
C56 C57 C58 121.3(3) . . ?
C56 C57 H57A 119.4 . . ?
C58 C57 H57A 119.4 . . ?
C59 C58 C57 118.2(3) . . ?
C59 C58 H58A 120.9 . . ?
C57 C58 H58A 120.9 . . ?
C58 C59 C60 122.6(3) . . ?
C58 C59 H59A 118.7 . . ?
C60 C59 H59A 118.7 . . ?
C59 C60 C55 120.1(3) . . ?
C59 C60 C68 116.9(3) . . ?
C55 C60 C68 123.0(2) . . ?
N8 C61 C66 127.1(3) . . ?
N8 C61 C62 117.1(2) . . ?
C66 C61 C62 115.4(3) . . ?
C63 C62 O8 123.8(3) . . ?
C63 C62 C61 122.9(3) . . ?
O8 C62 C61 113.3(2) . . ?
C62 C63 C64 119.7(3) . . ?
C62 C63 H63A 120.1 . . ?
C64 C63 H63A 120.1 . . ?
C65 C64 C63 118.8(3) . . ?
C65 C64 H64A 120.6 . . ?
C63 C64 H64A 120.6 . . ?
C64 C65 C66 121.6(3) . . ?
C64 C65 H65A 119.2 . . ?
C66 C65 H65A 119.2 . . ?
C65 C66 C61 121.5(3) . . ?
C65 C66 H66A 119.2 . . ?
C61 C66 H66A 119.2 . . ?
O8 C67 H67A 109.5 . . ?
O8 C67 H67B 109.5 . . ?
H67A C67 H67B 109.5 . . ?
O8 C67 H67C 109.5 . . ?
H67A C67 H67C 109.5 . . ?
H67B C67 H67C 109.5 . . ?
N7 C68 O7 116.3(2) . . ?
N7 C68 C60 129.8(3) . . ?
O7 C68 C60 113.7(2) . . ?
O7 C69 C70 106.2(2) . . ?
O7 C69 H69A 110.5 . . ?
C70 C69 H69A 110.5 . . ?
O7 C69 H69B 110.5 . . ?
C70 C69 H69B 110.5 . . ?
H69A C69 H69B 108.7 . . ?
N7 C70 C71 110.7(2) . . ?
N7 C70 C72 109.3(2) . . ?
C71 C70 C72 111.5(3) . . ?
N7 C70 C69 102.3(2) . . ?
C71 C70 C69 111.4(3) . . ?
C72 C70 C69 111.2(3) . . ?
C70 C71 H71A 109.5 . . ?
C70 C71 H71B 109.5 . . ?
H71A C71 H71B 109.5 . . ?
C70 C71 H71C 109.5 . . ?
H71A C71 H71C 109.5 . . ?
H71B C71 H71C 109.5 . . ?
C70 C72 H72A 109.5 . . ?
C70 C72 H72B 109.5 . . ?
H72A C72 H72B 109.5 . . ?
C70 C72 H72C 109.5 . . ?
H72A C72 H72C 109.5 . . ?
H72B C72 H72C 109.5 . . ?

loop_
_geom_bond_atom_site_label_1
_geom_bond_atom_site_label_2
_geom_bond_distance
_geom_bond_site_symmetry_2
_geom_bond_publ_flag
Mg1 N2 2.098(2) . ?
Mg1 N4 2.103(2) . ?
Mg1 N1 2.150(2) . ?
Mg1 N3 2.151(2) . ?
Mg1 O4 2.183(2) . ?
Mg1 O2 2.187(2) . ?
Mg2 N8 2.091(2) . ?
Mg2 N6 2.095(2) . ?
Mg2 N5 2.145(2) . ?
Mg2 N7 2.152(2) . ?
Mg2 O8 2.183(2) . ?
Mg2 O6 2.1888(19) . ?
O1 C14 1.365(3) . ?
O1 C15 1.434(4) . ?
O2 C8 1.393(3) . ?
O2 C13 1.433(3) . ?
O3 C32 1.362(3) . ?
O3 C33 1.432(4) . ?
O4 C26 1.384(3) . ?
O4 C31 1.431(3) . ?
O5 C50 1.366(3) . ?
O5 C51 1.435(4) . ?
O6 C44 1.388(3) . ?
O6 C49 1.432(3) . ?
O7 C68 1.363(3) . ?
O7 C69 1.429(4) . ?
O8 C62 1.388(3) . ?
O8 C67 1.433(3) . ?
N1 C14 1.286(3) . ?
N1 C16 1.484(4) . ?
N2 C1 1.376(3) . ?
N2 C7 1.400(3) . ?
N3 C32 1.282(3) . ?
N3 C34 1.497(3) . ?
N4 C19 1.381(3) . ?
N4 C25 1.393(3) . ?
N5 C50 1.281(3) . ?
N5 C52 1.505(3) . ?
N6 C37 1.378(3) . ?
N6 C43 1.395(3) . ?
N7 C68 1.279(3) . ?
N7 C70 1.494(3) . ?
N8 C55 1.376(3) . ?
N8 C61 1.396(3) . ?
C1 C2 1.416(4) . ?
C1 C6 1.427(4) . ?
C2 C3 1.358(4) . ?
C2 H2A 0.9300 . ?
C3 C4 1.388(5) . ?
C3 H3A 0.9300 . ?
C4 C5 1.365(4) . ?
C4 H4A 0.9300 . ?
C5 C6 1.411(4) . ?
C5 H5A 0.9300 . ?
C6 C14 1.463(4) . ?
C7 C8 1.397(4) . ?
C7 C12 1.401(4) . ?
C8 C9 1.384(4) . ?
C9 C10 1.389(5) . ?
C9 H9A 0.9300 . ?
C10 C11 1.367(5) . ?
C10 H10A 0.9300 . ?
C11 C12 1.392(4) . ?
C11 H11A 0.9300 . ?
C12 H12A 0.9300 . ?
C13 H13A 0.9600 . ?
C13 H13B 0.9600 . ?
C13 H13C 0.9600 . ?
C15 C16 1.505(4) . ?
C15 H15A 0.9700 . ?
C15 H15B 0.9700 . ?
C16 C17 1.501(5) . ?
C16 C18 1.544(5) . ?
C17 H17A 0.9600 . ?
C17 H17B 0.9600 . ?
C17 H17C 0.9600 . ?
C18 H18A 0.9600 . ?
C18 H18B 0.9600 . ?
C18 H18C 0.9600 . ?
C19 C24 1.414(4) . ?
C19 C20 1.427(4) . ?
C20 C21 1.382(5) . ?
C20 H20A 0.9300 . ?
C21 C22 1.383(5) . ?
C21 H21A 0.9300 . ?
C22 C23 1.364(5) . ?
C22 H22A 0.9300 . ?
C23 C24 1.407(4) . ?
C23 H23A 0.9300 . ?
C24 C32 1.460(4) . ?
C25 C30 1.402(4) . ?
C25 C26 1.407(4) . ?
C26 C27 1.381(4) . ?
C27 C28 1.394(5) . ?
C27 H27A 0.9300 . ?
C28 C29 1.364(5) . ?
C28 H28A 0.9300 . ?
C29 C30 1.379(5) . ?
C29 H29A 0.9300 . ?
C30 H30A 0.9300 . ?
C31 H31A 0.9600 . ?
C31 H31B 0.9600 . ?
C31 H31C 0.9600 . ?
C33 C34 1.525(4) . ?
C33 H33A 0.9700 . ?
C33 H33B 0.9700 . ?
C34 C35 1.517(4) . ?
C34 C36 1.518(4) . ?
C35 H35A 0.9600 . ?
C35 H35B 0.9600 . ?
C35 H35C 0.9600 . ?
C36 H36A 0.9600 . ?
C36 H36B 0.9600 . ?
C36 H36C 0.9600 . ?
C37 C38 1.420(4) . ?
C37 C42 1.428(4) . ?
C38 C39 1.360(4) . ?
C38 H38A 0.9300 . ?
C39 C40 1.384(4) . ?
C39 H39A 0.9300 . ?
C40 C41 1.365(4) . ?
C40 H40A 0.9300 . ?
C41 C42 1.399(4) . ?
C41 H41A 0.9300 . ?
C42 C50 1.469(4) . ?
C43 C48 1.403(4) . ?
C43 C44 1.416(4) . ?
C44 C45 1.374(4) . ?
C45 C46 1.394(4) . ?
C45 H45A 0.9300 . ?
C46 C47 1.376(4) . ?
C46 H46A 0.9300 . ?
C47 C48 1.382(4) . ?
C47 H47A 0.9300 . ?
C48 H48A 0.9300 . ?
C49 H49A 0.9600 . ?
C49 H49B 0.9600 . ?
C49 H49C 0.9600 . ?
C51 C52 1.514(4) . ?
C51 H51A 0.9700 . ?
C51 H51B 0.9700 . ?
C52 C53 1.505(5) . ?
C52 C54 1.526(4) . ?
C53 H53A 0.9600 . ?
C53 H53B 0.9600 . ?
C53 H53C 0.9600 . ?
C54 H54A 0.9600 . ?
C54 H54B 0.9600 . ?
C54 H54C 0.9600 . ?
C55 C56 1.423(4) . ?
C55 C60 1.433(4) . ?
C56 C57 1.375(4) . ?
C56 H56A 0.9300 . ?
C57 C58 1.386(5) . ?
C57 H57A 0.9300 . ?
C58 C59 1.368(4) . ?
C58 H58A 0.9300 . ?
C59 C60 1.401(4) . ?
C59 H59A 0.9300 . ?
C60 C68 1.462(4) . ?
C61 C66 1.402(4) . ?
C61 C62 1.410(4) . ?
C62 C63 1.376(4) . ?
C63 C64 1.391(4) . ?
C63 H63A 0.9300 . ?
C64 C65 1.368(5) . ?
C64 H64A 0.9300 . ?
C65 C66 1.383(4) . ?
C65 H65A 0.9300 . ?
C66 H66A 0.9300 . ?
C67 H67A 0.9600 . ?
C67 H67B 0.9600 . ?
C67 H67C 0.9600 . ?
C69 C70 1.521(4) . ?
C69 H69A 0.9700 . ?
C69 H69B 0.9700 . ?
C70 C71 1.516(4) . ?
C70 C72 1.517(4) . ?
C71 H71A 0.9600 . ?
C71 H71B 0.9600 . ?
C71 H71C 0.9600 . ?
C72 H72A 0.9600 . ?
C72 H72B 0.9600 . ?
C72 H72C 0.9600 . ?
